data_2014779
loop_
_publ_author_name
'Tamuly, Chandan'
'Sarma, Rupam S.'
'Batsanov, Andrei S.'
'Goeta, Andr\'es E.'
'Baruah, Jubaraj B.'

_publ_section_title
;
 4-[Bis(4-hydroxy-3,5-dimethylphenyl)methyl]pyridinium chloride and
 bromide
;
_journal_issue 5
_journal_name_full 'Acta Crystallographica Section C'
_journal_page_first o324
_journal_page_last o327
_journal_paper_doi 10.1107/S0108270105008206
_journal_volume 61
_journal_year 2005
_chemical_formula_iupac 'C22 H24 N O2 + , Br -'
_chemical_formula_moiety 'C22 H24 N O2 + , Br -'
_chemical_formula_sum 'C22 H24 Br N O2'
_chemical_formula_weight 414.33
_chemical_melting_point 492
_chemical_name_systematic
;
4-[bis(4-hydroxy-3,5-dimethylphenyl)methyl]pyridinium bromide
;
_space_group_IT_number 14
_symmetry_cell_setting monoclinic
_symmetry_space_group_name_Hall '-P 2yn'
_symmetry_space_group_name_H-M 'P 1 21/n 1'
_atom_sites_solution_hydrogens geom
_atom_sites_solution_primary direct
_atom_sites_solution_secondary difmap
_audit_creation_method SHELXL-97
_cell_angle_alpha 90.00
_cell_angle_beta 101.590(10)
_cell_angle_gamma 90.00
_cell_formula_units_Z 4
_cell_length_a 8.7217(4)
_cell_length_b 14.7461(6)
_cell_length_c 15.4836(6)
_cell_measurement_reflns_used 5710
_cell_measurement_temperature 120(2)
_cell_measurement_theta_max 30.48
_cell_measurement_theta_min 2.75
_cell_volume 1950.76(16)
_computing_cell_refinement 'SAINT (Bruker, 2003)'
_computing_data_collection 'SMART (Bruker, 2001)'
_computing_data_reduction SAINT
_computing_molecular_graphics SHELXTL
_computing_publication_material SHELXTL
_computing_structure_refinement SHELXTL
_computing_structure_solution 'SHELXTL (Bruker, 2001)'
_diffrn_ambient_temperature 120(2)
_diffrn_detector_area_resol_mean 8
_diffrn_measured_fraction_theta_full 0.996
_diffrn_measured_fraction_theta_max 0.996
_diffrn_measurement_device_type 'Bruker APEX CCD area-detector'
_diffrn_measurement_method \w
_diffrn_radiation_monochromator graphite
_diffrn_radiation_source '60W microfocus Bede Microsource with glass polycapillary optics'
_diffrn_radiation_type MoK\a
_diffrn_radiation_wavelength 0.71073
_diffrn_reflns_av_R_equivalents 0.0174
_diffrn_reflns_av_sigmaI/netI 0.0184
_diffrn_reflns_limit_h_max 12
_diffrn_reflns_limit_h_min -12
_diffrn_reflns_limit_k_max 21
_diffrn_reflns_limit_k_min -20
_diffrn_reflns_limit_l_max 22
_diffrn_reflns_limit_l_min -21
_diffrn_reflns_number 21226
_diffrn_reflns_theta_full 30.51
_diffrn_reflns_theta_max 30.51
_diffrn_reflns_theta_min 1.93
_diffrn_standards_number 0
_exptl_absorpt_coefficient_mu 2.123
_exptl_absorpt_correction_T_max 1.000
_exptl_absorpt_correction_T_min 0.803
_exptl_absorpt_correction_type multi-scan
_exptl_absorpt_process_details '(SADABS; Bruker, 2003)'
_exptl_crystal_colour 'pale orange'
_exptl_crystal_density_diffrn 1.411
_exptl_crystal_density_meas ?
_exptl_crystal_density_method 'not measured'
_exptl_crystal_description 'tetragonal prism'
_exptl_crystal_F_000 856
_exptl_crystal_size_max 0.32
_exptl_crystal_size_mid 0.22
_exptl_crystal_size_min 0.12
_refine_diff_density_max 0.90
_refine_diff_density_min -0.23
_refine_ls_extinction_method none
_refine_ls_goodness_of_fit_ref 1.045
_refine_ls_hydrogen_treatment mixed
_refine_ls_matrix_type full
_refine_ls_number_parameters 256
_refine_ls_number_reflns 5942
_refine_ls_number_restraints 0
_refine_ls_restrained_S_all 1.045
_refine_ls_R_factor_all 0.0317
_refine_ls_R_factor_gt 0.0267
_refine_ls_shift/su_max 0.002
_refine_ls_shift/su_mean 0.000
_refine_ls_structure_factor_coef Fsqd
_refine_ls_weighting_details 'calc w = 1/[\s^2^(Fo^2^)+(0.0502P)^2^+0.4161P] where P=(Fo^2^+2Fc^2^)/3'
_refine_ls_weighting_scheme calc
_refine_ls_wR_factor_gt 0.0676
_refine_ls_wR_factor_ref 0.0700
_reflns_number_gt 5263
_reflns_number_total 5943
_reflns_threshold_expression I>2\s(I)
_cod_data_source_file bm1604.cif
_cod_data_source_block II
_cod_depositor_comments
;
The following automatic conversions were performed:

'_exptl_crystal_density_meas' value 'not measured' was changed to '?'
- the value is perceived as not measured.

Automatic conversion script
Id: cif_fix_values 3008 2015-01-20 13:52:24Z robertas 
;
_cod_original_cell_volume 1950.73(14)
_cod_original_sg_symbol_H-M 'P 21/n'
_cod_database_code 2014779
_cod_database_fobs_code 2014779

loop_
_symmetry_equiv_pos_as_xyz
'x, y, z'
'-x+1/2, y+1/2, -z+1/2'
'-x, -y, -z'
'x-1/2, -y-1/2, z-1/2'

loop_
_atom_site_label
_atom_site_fract_x
_atom_site_fract_y
_atom_site_fract_z
_atom_site_U_iso_or_equiv
_atom_site_adp_type
_atom_site_calc_flag
_atom_site_refinement_flags
_atom_site_occupancy
_atom_site_disorder_assembly
_atom_site_disorder_group
_atom_site_type_symbol
Br 0.676256(14) 1.104801(8) 0.049778(8) 0.01935(5) Uani d . 1 . . Br
O1 1.53558(11) 0.67884(7) 0.30619(6) 0.02138(18) Uani d . 1 . . O
H01 1.580(2) 0.6448(14) 0.3461(13) 0.031(5) Uiso d . 1 . . H
O2 0.58366(13) 0.32722(7) 0.04327(7) 0.0261(2) Uani d . 1 . . O
H02 0.644(3) 0.2868(17) 0.0411(14) 0.043(6) Uiso d . 1 . . H
N1 0.69909(14) 0.88983(8) 0.08199(9) 0.0229(2) Uani d . 1 . . N
H1 0.666(2) 0.9386(18) 0.0574(14) 0.041(6) Uiso d . 1 . . H
C2 0.69750(15) 0.81554(9) 0.03223(9) 0.0222(2) Uani d . 1 . . C
H2 0.6602 0.8186 -0.0297 0.027 Uiso calc R 1 . . H
C3 0.75057(15) 0.73441(8) 0.07182(8) 0.0190(2) Uani d . 1 . . C
H3 0.7497 0.6813 0.0370 0.026(4) Uiso calc R 1 . . H
C4 0.80539(13) 0.73026(8) 0.16255(8) 0.0159(2) Uani d . 1 . . C
C5 0.80231(15) 0.80967(9) 0.21150(9) 0.0208(2) Uani d . 1 . . C
H5 0.8371 0.8087 0.2737 0.025 Uiso calc R 1 . . H
C6 0.74897(16) 0.88898(9) 0.16968(10) 0.0231(3) Uani d . 1 . . C
H6 0.7474 0.9431 0.2028 0.028 Uiso calc R 1 . . H
C7 0.87305(13) 0.64491(8) 0.20970(8) 0.0156(2) Uani d . 1 . . C
H7 0.8382 0.6447 0.2674 0.019 Uiso calc R 1 . . H
C11 1.37668(14) 0.66615(8) 0.28433(8) 0.0167(2) Uani d . 1 . . C
C12 1.29883(15) 0.59747(8) 0.32041(8) 0.0184(2) Uani d . 1 . . C
C13 1.13635(15) 0.59164(8) 0.29451(8) 0.0186(2) Uani d . 1 . . C
H13 1.0819 0.5462 0.3198 0.022 Uiso calc R 1 . . H
C14 1.05168(14) 0.65102(8) 0.23220(8) 0.0161(2) Uani d . 1 . . C
C15 1.13420(14) 0.71704(9) 0.19643(8) 0.0187(2) Uani d . 1 . . C
H15 1.0785 0.7571 0.1531 0.022 Uiso calc R 1 . . H
C16 1.29571(14) 0.72639(9) 0.22197(8) 0.0191(2) Uani d . 1 . . C
C17 1.38861(17) 0.53198(11) 0.38671(11) 0.0302(3) Uani d . 1 . . C
H171 1.3149 0.4932 0.4099 0.048(4) Uiso calc R 1 . . H
H172 1.4529 0.5659 0.4352 0.048(4) Uiso calc R 1 . . H
H173 1.4563 0.4942 0.3581 0.048(4) Uiso calc R 1 . . H
C18 1.38276(16) 0.79933(11) 0.18407(11) 0.0309(3) Uani d . 1 . . C
H181 1.3084 0.8362 0.1426 0.049(4) Uiso calc R 1 . . H
H182 1.4584 0.7715 0.1531 0.049(4) Uiso calc R 1 . . H
H183 1.4383 0.8379 0.2318 0.049(4) Uiso calc R 1 . . H
C21 0.66121(16) 0.40333(8) 0.08027(9) 0.0183(2) Uani d . 1 . . C
C22 0.82030(15) 0.41792(9) 0.08246(8) 0.0189(2) Uani d . 1 . . C
C23 0.89009(14) 0.49652(8) 0.12421(8) 0.0178(2) Uani d . 1 . . C
H23 0.9985 0.5068 0.1272 0.021 Uiso calc R 1 . . H
C24 0.80389(14) 0.55947(8) 0.16128(8) 0.0164(2) Uani d . 1 . . C
C25 0.64388(14) 0.54369(8) 0.15516(8) 0.0176(2) Uani d . 1 . . C
H25 0.5834 0.5873 0.1787 0.021 Uiso calc R 1 . . H
C26 0.57090(14) 0.46625(8) 0.11571(8) 0.0180(2) Uani d . 1 . . C
C27 0.91482(18) 0.35192(10) 0.04044(10) 0.0270(3) Uani d . 1 . . C
H271 0.9165 0.2929 0.0697 0.052(4) Uiso calc R 1 . . H
H272 1.0221 0.3746 0.0465 0.052(4) Uiso calc R 1 . . H
H273 0.8674 0.3453 -0.0222 0.052(4) Uiso calc R 1 . . H
C28 0.39958(16) 0.44905(10) 0.11277(10) 0.0244(3) Uani d . 1 . . C
H281 0.3583 0.4960 0.1466 0.042(3) Uiso calc R 1 . . H
H282 0.3866 0.3894 0.1383 0.042(3) Uiso calc R 1 . . H
H283 0.3425 0.4505 0.0514 0.042(3) Uiso calc R 1 . . H

loop_
_atom_site_aniso_label
_atom_site_aniso_U_11
_atom_site_aniso_U_22
_atom_site_aniso_U_33
_atom_site_aniso_U_12
_atom_site_aniso_U_13
_atom_site_aniso_U_23
Br 0.01843(7) 0.01508(7) 0.02192(7) 0.00139(4) -0.00220(5) -0.00117(4)
O1 0.0133(4) 0.0265(5) 0.0230(4) 0.0004(3) 0.0006(3) 0.0047(4)
O2 0.0260(5) 0.0150(4) 0.0343(5) -0.0018(4) -0.0008(4) -0.0052(4)
N1 0.0177(5) 0.0153(5) 0.0335(6) 0.0017(4) 0.0002(4) 0.0020(4)
C2 0.0202(6) 0.0201(6) 0.0243(6) 0.0005(5) -0.0004(5) 0.0017(5)
C3 0.0192(5) 0.0162(5) 0.0201(5) 0.0009(4) 0.0007(4) -0.0022(4)
C4 0.0124(5) 0.0152(5) 0.0194(5) -0.0001(4) 0.0014(4) -0.0021(4)
C5 0.0193(5) 0.0198(6) 0.0224(6) -0.0004(4) 0.0017(4) -0.0066(5)
C6 0.0191(6) 0.0173(6) 0.0322(7) -0.0003(4) 0.0034(5) -0.0076(5)
C7 0.0144(5) 0.0158(5) 0.0161(5) -0.0005(4) 0.0019(4) -0.0007(4)
C11 0.0139(5) 0.0195(5) 0.0162(5) 0.0006(4) 0.0019(4) -0.0009(4)
C12 0.0168(5) 0.0189(5) 0.0181(5) 0.0011(4) 0.0001(4) 0.0020(4)
C13 0.0178(5) 0.0176(5) 0.0194(5) -0.0013(4) 0.0013(4) 0.0021(4)
C14 0.0142(5) 0.0174(5) 0.0157(5) 0.0009(4) 0.0005(4) -0.0015(4)
C15 0.0163(5) 0.0207(6) 0.0183(5) 0.0020(4) 0.0016(4) 0.0037(4)
C16 0.0167(5) 0.0212(6) 0.0196(5) 0.0004(4) 0.0043(4) 0.0041(4)
C17 0.0209(6) 0.0313(7) 0.0359(7) 0.0012(5) -0.0002(6) 0.0162(6)
C18 0.0187(6) 0.0355(8) 0.0382(8) -0.0009(5) 0.0047(6) 0.0184(6)
C21 0.0224(6) 0.0131(5) 0.0175(5) -0.0018(4) -0.0006(4) 0.0014(4)
C22 0.0219(6) 0.0162(5) 0.0184(5) 0.0026(4) 0.0034(4) 0.0012(4)
C23 0.0171(5) 0.0175(5) 0.0184(5) 0.0006(4) 0.0029(4) 0.0018(4)
C24 0.0173(5) 0.0143(5) 0.0166(5) 0.0000(4) 0.0009(4) 0.0012(4)
C25 0.0169(5) 0.0164(5) 0.0187(5) 0.0008(4) 0.0014(4) 0.0000(4)
C26 0.0177(5) 0.0170(5) 0.0178(5) -0.0007(4) 0.0000(4) 0.0024(4)
C27 0.0301(7) 0.0212(6) 0.0314(7) 0.0037(5) 0.0099(6) -0.0048(5)
C28 0.0182(6) 0.0236(6) 0.0304(7) -0.0036(5) 0.0024(5) -0.0011(5)

loop_
_atom_type_symbol
_atom_type_description
_atom_type_scat_dispersion_real
_atom_type_scat_dispersion_imag
_atom_type_scat_source
C C 0.0033 0.0016 'International Tables Vol C Tables 4.2.6.8 and 6.1.1.4'
H H 0.0000 0.0000 'International Tables Vol C Tables 4.2.6.8 and 6.1.1.4'
N N 0.0061 0.0033 'International Tables Vol C Tables 4.2.6.8 and 6.1.1.4'
O O 0.0106 0.0060 'International Tables Vol C Tables 4.2.6.8 and 6.1.1.4'
Br Br -0.2901 2.4595 'International Tables Vol C Tables 4.2.6.8 and 6.1.1.4'

loop_
_geom_angle_atom_site_label_1
_geom_angle_atom_site_label_2
_geom_angle_atom_site_label_3
_geom_angle
_geom_angle_publ_flag
C11 O1 H01 113.5(14) ?
C21 O2 H02 110.5(16) ?
C2 N1 C6 122.65(12) yes
C2 N1 H1 118.6(15) ?
C6 N1 H1 118.8(15) ?
N1 C2 C3 119.34(13) ?
N1 C2 H2 120.3 ?
C3 C2 H2 120.3 ?
C2 C3 C4 120.19(12) ?
C2 C3 H3 119.9 ?
C4 C3 H3 119.9 ?
C3 C4 C5 118.06(11) ?
C3 C4 C7 123.03(11) ?
C5 C4 C7 118.88(11) ?
C6 C5 C4 119.98(12) ?
C6 C5 H5 120.0 ?
C4 C5 H5 120.0 ?
N1 C6 C5 119.77(12) ?
N1 C6 H6 120.1 ?
C5 C6 H6 120.1 ?
C4 C7 C24 111.83(10) yes
C4 C7 C14 109.97(10) yes
C24 C7 C14 116.38(10) yes
C4 C7 H7 106.0 ?
C24 C7 H7 106.0 ?
C14 C7 H7 106.0 ?
O1 C11 C16 115.46(11) ?
O1 C11 C12 123.25(11) ?
C16 C11 C12 121.29(11) ?
C13 C12 C11 118.48(11) ?
C13 C12 C17 120.94(12) ?
C11 C12 C17 120.57(11) ?
C12 C13 C14 121.63(12) ?
C12 C13 H13 119.2 ?
C14 C13 H13 119.2 ?
C15 C14 C13 118.00(11) ?
C15 C14 C7 122.39(11) ?
C13 C14 C7 119.52(11) ?
C14 C15 C16 122.12(11) ?
C14 C15 H15 118.9 ?
C16 C15 H15 118.9 ?
C15 C16 C11 118.46(11) ?
C15 C16 C18 121.48(12) ?
C11 C16 C18 120.06(11) ?
C12 C17 H171 109.5 ?
C12 C17 H172 109.5 ?
H171 C17 H172 109.5 ?
C12 C17 H173 109.5 ?
H171 C17 H173 109.5 ?
H172 C17 H173 109.5 ?
C16 C18 H181 109.5 ?
C16 C18 H182 109.5 ?
H181 C18 H182 109.5 ?
C16 C18 H183 109.5 ?
H181 C18 H183 109.5 ?
H182 C18 H183 109.5 ?
O2 C21 C22 122.60(12) ?
O2 C21 C26 115.88(12) ?
C22 C21 C26 121.53(11) ?
C21 C22 C23 118.32(12) ?
C21 C22 C27 121.14(12) ?
C23 C22 C27 120.53(12) ?
C24 C23 C22 121.40(12) ?
C24 C23 H23 119.3 ?
C22 C23 H23 119.3 ?
C23 C24 C25 118.43(11) ?
C23 C24 C7 124.13(11) ?
C25 C24 C7 117.44(10) ?
C26 C25 C24 121.99(11) ?
C26 C25 H25 119.0 ?
C24 C25 H25 119.0 ?
C25 C26 C21 118.29(11) ?
C25 C26 C28 121.07(12) ?
C21 C26 C28 120.63(11) ?
C22 C27 H271 109.5 ?
C22 C27 H272 109.5 ?
H271 C27 H272 109.5 ?
C22 C27 H273 109.5 ?
H271 C27 H273 109.5 ?
H272 C27 H273 109.5 ?
C26 C28 H281 109.5 ?
C26 C28 H282 109.5 ?
H281 C28 H282 109.5 ?
C26 C28 H283 109.5 ?
H281 C28 H283 109.5 ?
H282 C28 H283 109.5 ?

loop_
_geom_bond_atom_site_label_1
_geom_bond_atom_site_label_2
_geom_bond_site_symmetry_2
_geom_bond_distance
_geom_bond_publ_flag
O1 C11 . 1.3718(14) yes
O1 H01 . 0.83(2) yes
O2 C21 . 1.3746(15) yes
O2 H02 . 0.80(2) yes
N1 C2 . 1.3377(18) yes
N1 C6 . 1.340(2) yes
N1 H1 . 0.84(3) yes
C2 C3 . 1.3810(18) ?
C2 H2 . 0.9500 ?
C3 C4 . 1.3913(17) ?
C3 H3 . 0.9500 ?
C4 C5 . 1.3981(17) ?
C4 C7 . 1.5139(17) yes
C5 C6 . 1.3720(19) ?
C5 H5 . 0.9500 ?
C6 H6 . 0.9500 ?
C7 C24 . 1.5270(17) yes
C7 C14 . 1.5293(16) yes
C7 H7 . 1.0000 ?
C11 C16 . 1.3950(17) ?
C11 C12 . 1.3969(17) ?
C12 C13 . 1.3958(17) ?
C12 C17 . 1.5088(18) ?
C13 C14 . 1.3988(17) ?
C13 H13 . 0.9500 ?
C14 C15 . 1.3903(17) ?
C15 C16 . 1.3914(17) ?
C15 H15 . 0.9500 ?
C16 C18 . 1.5022(18) ?
C17 H171 . 0.9800 ?
C17 H172 . 0.9800 ?
C17 H173 . 0.9800 ?
C18 H181 . 0.9800 ?
C18 H182 . 0.9800 ?
C18 H183 . 0.9800 ?
C21 C22 . 1.3978(18) ?
C21 C26 . 1.3986(18) ?
C22 C23 . 1.4048(17) ?
C22 C27 . 1.5053(18) ?
C23 C24 . 1.3892(17) ?
C23 H23 . 0.9500 ?
C24 C25 . 1.3991(17) ?
C25 C26 . 1.3878(17) ?
C25 H25 . 0.9500 ?
C26 C28 . 1.5072(18) ?
C27 H271 . 0.9800 ?
C27 H272 . 0.9800 ?
C27 H273 . 0.9800 ?
C28 H281 . 0.9800 ?
C28 H282 . 0.9800 ?
C28 H283 . 0.9800 ?

loop_
_geom_hbond_atom_site_label_D
_geom_hbond_atom_site_label_H
_geom_hbond_atom_site_label_A
_geom_hbond_site_symmetry_A
_geom_hbond_distance_DH
_geom_hbond_distance_HA
_geom_hbond_distance_DA
_geom_hbond_angle_DHA
N1 H1 Br . 0.84(3) 2.46(3) 3.2090(11) 149.8(19)
O1 H01 Br 2_745 0.83(2) 2.47(2) 3.1984(10) 147.5(18)
O2 H02 Br 1_545 0.80(2) 2.70(2) 3.3745(10) 143(2)
C2 H2 Br 3_675 0.95 3.10 3.4576(13) 104
C7 H7 Br 2_645 1.00 2.92 3.8791(12) 161
C17 H171 Br 4_676 0.98 3.05 3.9690(15) 157
C18 H181 Br 3_775 0.98 3.13 3.8243(15) 129

loop_
_geom_torsion_atom_site_label_1
_geom_torsion_atom_site_label_2
_geom_torsion_atom_site_label_3
_geom_torsion_atom_site_label_4
_geom_torsion
C5 C4 C7 C14 -75.36(14)
C4 C7 C14 C15 -12.64(16)
C3 C4 C7 C24 -28.52(16)
C4 C7 C24 C25 -64.67(14)
C13 C14 C7 C24 -67.76(15)
C14 C7 C24 C23 -11.40(17)

loop_
_cod_related_entry_id
_cod_related_entry_database
_cod_related_entry_code
1 ChemSpider 21133883
